data_4035325
loop_
_publ_author_name
'Ping, Lucy'
'Bak, JungMin'
'Kim, Youngmee'
'Bouffard, Jean'

_publ_section_title
;
 Addition, Substitution, and Ring-Contraction Reactions of Quinones with
 N-Heterocyclic Carbenes.
;
_journal_issue 16
_journal_name_full 'The Journal of organic chemistry'
_journal_page_first 9240
_journal_page_last 9249
_journal_paper_doi 10.1021/acs.joc.8b01236
_journal_volume 83
_journal_year 2018
_chemical_formula_sum 'C37 H48 N2 O2'
_chemical_formula_weight 552.77
_space_group_crystal_system monoclinic
_space_group_IT_number 14
_space_group_name_Hall '-P 2yn'
_space_group_name_H-M_alt 'P 1 21/n 1'
_atom_sites_solution_hydrogens geom
_audit_creation_method 'APEX2 v2014.1-1'
_cell_angle_alpha 90
_cell_angle_beta 116.048(2)
_cell_angle_gamma 90
_cell_formula_units_Z 4
_cell_length_a 12.5595(5)
_cell_length_b 22.6599(9)
_cell_length_c 13.5242(5)
_cell_measurement_reflns_used 9346
_cell_measurement_temperature 296(2)
_cell_measurement_theta_max 20.23
_cell_measurement_theta_min 2.46
_cell_volume 3458.0(2)
_computing_cell_refinement 'SAINT V8.34A (Bruker AXS Inc., 2013)'
_computing_data_collection 'Bruker Instrument Service v2014.5.0.0'
_computing_data_reduction 'SAINT V8.34A (Bruker AXS Inc., 2013)'
_computing_structure_refinement 'SHELXL-2014 (Sheldrick, 2015)'
_diffrn_ambient_temperature 296(2)
_diffrn_measured_fraction_theta_full 1.000
_diffrn_measured_fraction_theta_max 0.997
_diffrn_measurement_device_type 'Bruker APEX-II CCD'
_diffrn_measurement_method '\f and \w scans'
_diffrn_radiation_type MoK\a
_diffrn_radiation_wavelength 0.71073
_diffrn_reflns_av_R_equivalents 0.1034
_diffrn_reflns_av_unetI/netI 0.0549
_diffrn_reflns_Laue_measured_fraction_full 1.000
_diffrn_reflns_Laue_measured_fraction_max 0.997
_diffrn_reflns_limit_h_max 16
_diffrn_reflns_limit_h_min -16
_diffrn_reflns_limit_k_max 30
_diffrn_reflns_limit_k_min -30
_diffrn_reflns_limit_l_max 18
_diffrn_reflns_limit_l_min -18
_diffrn_reflns_number 121376
_diffrn_reflns_point_group_measured_fraction_full 1.000
_diffrn_reflns_point_group_measured_fraction_max 0.997
_diffrn_reflns_theta_full 25.242
_diffrn_reflns_theta_max 28.560
_diffrn_reflns_theta_min 1.797
_exptl_absorpt_coefficient_mu 0.065
_exptl_absorpt_correction_T_max 0.99
_exptl_absorpt_correction_T_min 0.95
_exptl_absorpt_correction_type multi-scan
_exptl_absorpt_process_details 'SADABS V2012/1 (Bruker AXS Inc.)'
_exptl_crystal_colour colourless
_exptl_crystal_density_diffrn 1.062
_exptl_crystal_description block
_exptl_crystal_F_000 1200
_exptl_crystal_size_max 0.200
_exptl_crystal_size_mid 0.160
_exptl_crystal_size_min 0.120
_refine_diff_density_max 0.253
_refine_diff_density_min -0.321
_refine_diff_density_rms 0.035
_refine_ls_extinction_coef 0.0052(7)
_refine_ls_extinction_expression Fc^*^=kFc[1+0.001xFc^2^\l^3^/sin(2\q)]^-1/4^
_refine_ls_extinction_method SHELXL
_refine_ls_goodness_of_fit_ref 1.013
_refine_ls_hydrogen_treatment constr
_refine_ls_matrix_type full
_refine_ls_number_parameters 422
_refine_ls_number_reflns 8805
_refine_ls_number_restraints 56
_refine_ls_restrained_S_all 1.035
_refine_ls_R_factor_all 0.1496
_refine_ls_R_factor_gt 0.0672
_refine_ls_shift/su_max 0.000
_refine_ls_shift/su_mean 0.000
_refine_ls_structure_factor_coef Fsqd
_refine_ls_weighting_details 'w=1/[\s^2^(Fo^2^)+(0.0606P)^2^+1.0816P] where P=(Fo^2^+2Fc^2^)/3'
_refine_ls_weighting_scheme calc
_refine_ls_wR_factor_gt 0.1384
_refine_ls_wR_factor_ref 0.1756
_reflns_Friedel_coverage 0.000
_reflns_number_gt 4307
_reflns_number_total 8805
_reflns_threshold_expression 'I > 2\s(I)'
_cod_data_source_file jo8b01236_si_004.cif
_cod_data_source_block 8a
_cod_original_sg_symbol_H-M 'P 21/n'
_cod_database_code 4035325
_shelx_space_group_comment
; 
The symmetry employed for this shelxl refinement is uniquely defined 
by the following loop, which should always be used as a source of 
symmetry information in preference to the above space-group names. 
They are only intended as comments. 
;
_shelx_estimated_absorpt_t_min 0.987
_shelx_estimated_absorpt_t_max 0.992
_shelxl_version_number 2013-4

loop_
_space_group_symop_operation_xyz
'x, y, z'
'-x+1/2, y+1/2, -z+1/2'
'-x, -y, -z'
'x-1/2, -y-1/2, z-1/2'

loop_
_atom_site_label
_atom_site_type_symbol
_atom_site_fract_x
_atom_site_fract_y
_atom_site_fract_z
_atom_site_U_iso_or_equiv
_atom_site_adp_type
_atom_site_occupancy
_atom_site_site_symmetry_order
_atom_site_calc_flag
_atom_site_refinement_flags_posn
_atom_site_refinement_flags_adp
_atom_site_refinement_flags_occupancy
_atom_site_disorder_assembly
_atom_site_disorder_group
C1 C 0.43879(17) 0.25298(9) 1.08472(15) 0.0422(5) Uani 1 1 d . . . . .
C2 C 0.53192(19) 0.23722(10) 1.06093(17) 0.0517(5) Uani 1 1 d . . . . .
C3 C 0.5613(2) 0.27788(13) 0.9995(2) 0.0720(7) Uani 1 1 d . . . . .
H3 H 0.6225 0.2691 0.9808 0.086 Uiso 1 1 calc R U . . .
C4 C 0.5022(3) 0.33040(14) 0.9659(2) 0.0813(9) Uani 1 1 d . . . . .
H4 H 0.5217 0.3561 0.9228 0.098 Uiso 1 1 calc R U . . .
C5 C 0.4146(2) 0.34521(11) 0.9957(2) 0.0727(7) Uani 1 1 d . . . . .
H5 H 0.3770 0.3815 0.9740 0.087 Uiso 1 1 calc R U . . .
C6 C 0.38039(19) 0.30751(9) 1.05727(17) 0.0510(5) Uani 1 1 d . . . . .
C7 C 0.6029(2) 0.18147(11) 1.1030(2) 0.0643(7) Uani 1 1 d . . . . .
H7 H 0.5581 0.1556 1.1292 0.077 Uiso 1 1 calc R U . . .
C8 C 0.7205(2) 0.19613(15) 1.2019(2) 0.0932(9) Uani 1 1 d . . . . .
H8A H 0.7663 0.2217 1.1788 0.140 Uiso 1 1 calc R U . . .
H8B H 0.7638 0.1604 1.2314 0.140 Uiso 1 1 calc R U . . .
H8C H 0.7050 0.2155 1.2573 0.140 Uiso 1 1 calc R U . . .
C9 C 0.6219(3) 0.14795(14) 1.0138(3) 0.0959(10) Uani 1 1 d . . . . .
H9A H 0.5467 0.1407 0.9522 0.144 Uiso 1 1 calc R U . . .
H9B H 0.6604 0.1110 1.0430 0.144 Uiso 1 1 calc R U . . .
H9C H 0.6707 0.1711 0.9903 0.144 Uiso 1 1 calc R U . . .
C10 C 0.2916(2) 0.32576(10) 1.0987(2) 0.0654(7) Uani 1 1 d . . . . .
H10 H 0.2626 0.2897 1.1187 0.078 Uiso 1 1 calc R U . . .
C11 C 0.1846(3) 0.35840(14) 1.0147(3) 0.1044(11) Uani 1 1 d . . . . .
H11A H 0.2092 0.3959 0.9987 0.157 Uiso 1 1 calc R U . . .
H11B H 0.1282 0.3645 1.0438 0.157 Uiso 1 1 calc R U . . .
H11C H 0.1488 0.3355 0.9484 0.157 Uiso 1 1 calc R U . . .
C12 C 0.3538(3) 0.36254(14) 1.2036(3) 0.0959(10) Uani 1 1 d . . . . .
H12A H 0.4214 0.3414 1.2555 0.144 Uiso 1 1 calc R U . . .
H12B H 0.2998 0.3699 1.2350 0.144 Uiso 1 1 calc R U . . .
H12C H 0.3791 0.3994 1.1860 0.144 Uiso 1 1 calc R U . . .
C13 C 0.43971(18) 0.20944(9) 1.25695(16) 0.0472(5) Uani 1 1 d . . . . .
H13 H 0.5049 0.2293 1.3093 0.057 Uiso 1 1 calc R U . . .
C14 C 0.36684(19) 0.17317(10) 1.27603(16) 0.0513(5) Uani 1 1 d . . . . .
H14 H 0.3725 0.1630 1.3448 0.062 Uiso 1 1 calc R U . . .
C15 C 0.30348(15) 0.17666(8) 1.09534(15) 0.0368(4) Uani 1 1 d . . . . .
C16 C 0.17881(19) 0.11781(11) 1.16106(17) 0.0553(6) Uani 1 1 d . . . . .
C17 C 0.0712(2) 0.14724(13) 1.1316(2) 0.0686(7) Uani 1 1 d . . . . .
C18 C -0.0250(3) 0.11210(18) 1.1201(3) 0.1049(12) Uani 1 1 d . . . . .
H18 H -0.0986 0.1297 1.0995 0.126 Uiso 1 1 calc R U . . .
C19 C -0.0137(3) 0.05274(19) 1.1382(3) 0.1280(15) Uani 1 1 d . . . . .
H19 H -0.0795 0.0305 1.1295 0.154 Uiso 1 1 calc R U . . .
C20 C 0.0929(3) 0.02570(15) 1.1689(3) 0.1083(12) Uani 1 1 d . . . . .
H20 H 0.0987 -0.0148 1.1812 0.130 Uiso 1 1 calc R U . . .
C21 C 0.1939(2) 0.05734(12) 1.1824(2) 0.0711(7) Uani 1 1 d . . . . .
C22 C 0.0589(2) 0.21345(13) 1.1192(2) 0.0726(8) Uani 1 1 d . . . . .
H22 H 0.1218 0.2275 1.1008 0.087 Uiso 1 1 calc R U . . .
C23 C 0.0786(3) 0.24240(17) 1.2278(3) 0.1175(12) Uani 1 1 d . . . . .
H23A H 0.0724 0.2845 1.2187 0.176 Uiso 1 1 calc R U . . .
H23B H 0.1560 0.2324 1.2835 0.176 Uiso 1 1 calc R U . . .
H23C H 0.0198 0.2286 1.2496 0.176 Uiso 1 1 calc R U . . .
C24 C -0.0585(3) 0.23385(17) 1.0277(3) 0.1065(11) Uani 1 1 d . . . . .
H24A H -0.0716 0.2144 0.9603 0.160 Uiso 1 1 calc R U . . .
H24B H -0.0563 0.2758 1.0185 0.160 Uiso 1 1 calc R U . . .
H24C H -0.1217 0.2243 1.0467 0.160 Uiso 1 1 calc R U . . .
C25 C 0.3126(2) 0.02649(11) 1.2226(2) 0.0718(7) Uani 1 1 d . . . . .
H25 H 0.3687 0.0540 1.2150 0.086 Uiso 1 1 calc R U . . .
C26 C 0.3588(3) 0.01114(14) 1.3451(2) 0.0998(10) Uani 1 1 d . . . . .
H26A H 0.3680 0.0467 1.3867 0.150 Uiso 1 1 calc R U . . .
H26B H 0.4339 -0.0084 1.3702 0.150 Uiso 1 1 calc R U . . .
H26C H 0.3033 -0.0145 1.3549 0.150 Uiso 1 1 calc R U . . .
C27 C 0.3054(3) -0.02874(13) 1.1542(3) 0.1082(11) Uani 1 1 d . . . . .
H27A H 0.2543 -0.0573 1.1640 0.162 Uiso 1 1 calc R U . . .
H27B H 0.3831 -0.0452 1.1781 0.162 Uiso 1 1 calc R U . . .
H27C H 0.2741 -0.0182 1.0779 0.162 Uiso 1 1 calc R U . . .
C28 C 0.23109(16) 0.17025(8) 0.97181(14) 0.0381(4) Uani 1 1 d . . . . .
C29 C 0.26251(16) 0.12499(9) 0.92288(15) 0.0446(5) Uani 1 1 d . . . . .
C30 C 0.35553(17) 0.08246(9) 0.97737(16) 0.0465(5) Uani 1 1 d . . . . .
C31 C 0.35981(19) 0.04475(10) 0.89099(18) 0.0556(6) Uani 1 1 d . . . . .
H31 H 0.4110 0.0129 0.9043 0.067 Uiso 1 1 calc R U . . .
C32 C 0.28089(19) 0.06184(10) 0.79061(15) 0.0572(6) Uani 1 1 d D . . . .
C33 C 0.20934(19) 0.11352(10) 0.80133(17) 0.0578(6) Uani 1 1 d . . . . .
H33A H 0.2172 0.1478 0.7620 0.069 Uiso 1 1 calc R U . . .
H33B H 0.1261 0.1033 0.7730 0.069 Uiso 1 1 calc R U . . .
C34 C 0.2718(3) 0.04274(19) 0.68119(19) 0.0525(11) Uani 0.660(10) 1 d D U P A 1
C35 C 0.3093(5) 0.0908(3) 0.6223(4) 0.0911(17) Uani 0.660(10) 1 d D U P A 1
H35A H 0.2585 0.1245 0.6086 0.137 Uiso 0.660(10) 1 calc R U P A 1
H35B H 0.3030 0.0757 0.5536 0.137 Uiso 0.660(10) 1 calc R U P A 1
H35C H 0.3898 0.1022 0.6678 0.137 Uiso 0.660(10) 1 calc R U P A 1
C36 C 0.3491(4) -0.0118(2) 0.6917(4) 0.0729(15) Uani 0.660(10) 1 d D U P A 1
H36A H 0.3299 -0.0425 0.7300 0.109 Uiso 0.660(10) 1 calc R U P A 1
H36B H 0.4312 -0.0015 0.7319 0.109 Uiso 0.660(10) 1 calc R U P A 1
H36C H 0.3345 -0.0255 0.6196 0.109 Uiso 0.660(10) 1 calc R U P A 1
C37 C 0.1423(4) 0.0265(2) 0.6052(4) 0.0725(15) Uani 0.660(10) 1 d D U P A 1
H37A H 0.1187 -0.0063 0.6359 0.109 Uiso 0.660(10) 1 calc R U P A 1
H37B H 0.1355 0.0159 0.5339 0.109 Uiso 0.660(10) 1 calc R U P A 1
H37C H 0.0921 0.0597 0.5984 0.109 Uiso 0.660(10) 1 calc R U P A 1
C34* C 0.2447(5) 0.0244(3) 0.6915(4) 0.046(2) Uani 0.340(10) 1 d D U P A 2
C35* C 0.2794(10) 0.0683(5) 0.6238(8) 0.083(3) Uani 0.340(10) 1 d D U P A 2
H35D H 0.2353 0.1042 0.6139 0.125 Uiso 0.340(10) 1 calc R U P A 2
H35E H 0.2619 0.0514 0.5532 0.125 Uiso 0.340(10) 1 calc R U P A 2
H35F H 0.3626 0.0766 0.6620 0.125 Uiso 0.340(10) 1 calc R U P A 2
C36* C 0.3160(9) -0.0331(4) 0.7117(8) 0.069(3) Uani 0.340(10) 1 d D U P A 2
H36D H 0.3988 -0.0248 0.7541 0.103 Uiso 0.340(10) 1 calc R U P A 2
H36E H 0.3033 -0.0502 0.6424 0.103 Uiso 0.340(10) 1 calc R U P A 2
H36F H 0.2904 -0.0604 0.7513 0.103 Uiso 0.340(10) 1 calc R U P A 2
C37* C 0.1120(6) 0.0092(4) 0.6329(8) 0.075(3) Uani 0.340(10) 1 d D U P A 2
H37D H 0.0924 -0.0170 0.6782 0.112 Uiso 0.340(10) 1 calc R U P A 2
H37E H 0.0946 -0.0097 0.5639 0.112 Uiso 0.340(10) 1 calc R U P A 2
H37F H 0.0662 0.0447 0.6198 0.112 Uiso 0.340(10) 1 calc R U P A 2
N1 N 0.39901(13) 0.21166(7) 1.14382(12) 0.0373(4) Uani 1 1 d . . . . .
N2 N 0.28162(14) 0.15332(7) 1.17565(12) 0.0435(4) Uani 1 1 d . . . . .
O1 O 0.15171(12) 0.20902(6) 0.92839(11) 0.0521(4) Uani 1 1 d . . . . .
O2 O 0.42292(13) 0.07763(7) 1.07747(11) 0.0573(4) Uani 1 1 d . . . . .

loop_
_atom_site_aniso_label
_atom_site_aniso_U_11
_atom_site_aniso_U_22
_atom_site_aniso_U_33
_atom_site_aniso_U_23
_atom_site_aniso_U_13
_atom_site_aniso_U_12
C1 0.0408(11) 0.0448(12) 0.0370(10) -0.0018(9) 0.0133(9) -0.0080(9)
C2 0.0470(12) 0.0617(14) 0.0487(12) -0.0060(10) 0.0232(10) -0.0098(11)
C3 0.0730(17) 0.086(2) 0.0683(16) -0.0039(15) 0.0416(14) -0.0198(15)
C4 0.094(2) 0.083(2) 0.0664(17) 0.0115(15) 0.0354(16) -0.0311(18)
C5 0.0775(18) 0.0553(15) 0.0718(17) 0.0118(13) 0.0203(14) -0.0133(13)
C6 0.0490(12) 0.0418(12) 0.0505(12) -0.0013(10) 0.0110(10) -0.0076(10)
C7 0.0515(14) 0.0699(16) 0.0821(17) -0.0033(13) 0.0392(13) 0.0015(12)
C8 0.0572(16) 0.119(3) 0.094(2) 0.0035(19) 0.0239(15) 0.0107(16)
C9 0.083(2) 0.104(2) 0.124(3) -0.030(2) 0.067(2) -0.0017(18)
C10 0.0593(15) 0.0412(13) 0.0909(18) -0.0029(12) 0.0285(13) 0.0033(11)
C11 0.0752(19) 0.086(2) 0.118(3) -0.0070(19) 0.0106(18) 0.0240(17)
C12 0.100(2) 0.092(2) 0.095(2) -0.0248(18) 0.0422(19) 0.0131(18)
C13 0.0427(11) 0.0555(13) 0.0352(11) -0.0037(9) 0.0096(9) -0.0004(10)
C14 0.0515(12) 0.0662(14) 0.0324(10) 0.0018(10) 0.0149(9) -0.0001(11)
C15 0.0321(9) 0.0383(10) 0.0385(10) 0.0001(8) 0.0142(8) 0.0028(8)
C16 0.0446(12) 0.0721(16) 0.0478(12) 0.0096(11) 0.0191(10) -0.0127(11)
C17 0.0500(14) 0.095(2) 0.0633(15) 0.0215(14) 0.0274(12) -0.0049(14)
C18 0.0538(17) 0.138(3) 0.122(3) 0.047(2) 0.0374(17) -0.0032(18)
C19 0.071(2) 0.142(4) 0.156(4) 0.055(3) 0.035(2) -0.032(2)
C20 0.084(2) 0.093(2) 0.135(3) 0.034(2) 0.037(2) -0.0290(19)
C21 0.0706(17) 0.0721(18) 0.0664(16) 0.0136(13) 0.0263(13) -0.0187(14)
C22 0.0554(14) 0.099(2) 0.0762(17) 0.0204(15) 0.0408(13) 0.0134(14)
C23 0.123(3) 0.143(3) 0.092(2) 0.005(2) 0.052(2) 0.036(2)
C24 0.076(2) 0.148(3) 0.100(2) 0.047(2) 0.0431(18) 0.034(2)
C25 0.0790(18) 0.0585(16) 0.0777(17) 0.0125(13) 0.0342(15) -0.0039(13)
C26 0.112(2) 0.096(2) 0.083(2) 0.0325(18) 0.0363(19) 0.0133(19)
C27 0.137(3) 0.070(2) 0.128(3) -0.0079(19) 0.067(2) -0.018(2)
C28 0.0321(9) 0.0428(11) 0.0348(10) 0.0007(8) 0.0105(8) -0.0010(9)
C29 0.0386(11) 0.0468(12) 0.0378(11) -0.0036(9) 0.0070(9) 0.0061(9)
C30 0.0400(11) 0.0466(12) 0.0439(12) -0.0008(9) 0.0102(9) 0.0027(9)
C31 0.0479(12) 0.0479(13) 0.0555(13) -0.0096(10) 0.0086(10) 0.0131(10)
C32 0.0471(12) 0.0599(14) 0.0480(12) -0.0171(10) 0.0056(10) 0.0130(11)
C33 0.0495(12) 0.0628(14) 0.0443(12) -0.0115(10) 0.0051(10) 0.0179(11)
C34 0.0529(13) 0.0510(14) 0.0517(13) -0.0032(9) 0.0212(9) 0.0010(9)
C35 0.098(2) 0.098(2) 0.086(2) -0.0081(16) 0.0484(17) 0.0009(17)
C36 0.077(2) 0.070(2) 0.070(2) -0.0130(15) 0.0293(15) 0.0130(16)
C37 0.071(2) 0.074(2) 0.063(2) -0.0145(15) 0.0205(15) 0.0013(15)
C34* 0.046(2) 0.045(2) 0.046(2) -0.0019(10) 0.0178(12) -0.0002(10)
C35* 0.087(4) 0.085(4) 0.081(4) -0.0088(19) 0.040(2) 0.0028(19)
C36* 0.070(3) 0.066(3) 0.068(3) -0.0060(18) 0.028(2) 0.0046(19)
C37* 0.073(3) 0.073(3) 0.072(3) -0.0053(19) 0.027(2) -0.0047(19)
N1 0.0333(8) 0.0417(9) 0.0331(8) -0.0022(7) 0.0112(7) -0.0008(7)
N2 0.0410(9) 0.0517(10) 0.0355(9) 0.0034(7) 0.0148(7) -0.0038(8)
O1 0.0485(8) 0.0548(9) 0.0435(8) 0.0010(7) 0.0116(7) 0.0166(7)
O2 0.0531(9) 0.0639(10) 0.0419(8) 0.0053(7) 0.0089(7) 0.0125(7)

loop_
_atom_type_symbol
_atom_type_description
_atom_type_scat_dispersion_real
_atom_type_scat_dispersion_imag
_atom_type_scat_source
C C 0.0033 0.0016 'International Tables Vol C Tables 4.2.6.8 and 6.1.1.4'
H H 0.0000 0.0000 'International Tables Vol C Tables 4.2.6.8 and 6.1.1.4'
N N 0.0061 0.0033 'International Tables Vol C Tables 4.2.6.8 and 6.1.1.4'
O O 0.0106 0.0060 'International Tables Vol C Tables 4.2.6.8 and 6.1.1.4'

loop_
_geom_angle_atom_site_label_1
_geom_angle_atom_site_label_2
_geom_angle_atom_site_label_3
_geom_angle
C2 C1 C6 124.15(19)
C2 C1 N1 119.29(18)
C6 C1 N1 116.55(18)
C1 C2 C3 116.0(2)
C1 C2 C7 123.2(2)
C3 C2 C7 120.8(2)
C4 C3 C2 121.7(3)
C4 C3 H3 119.2
C2 C3 H3 119.2
C5 C4 C3 120.2(2)
C5 C4 H4 119.9
C3 C4 H4 119.9
C4 C5 C6 121.8(3)
C4 C5 H5 119.1
C6 C5 H5 119.1
C5 C6 C1 116.0(2)
C5 C6 C10 121.9(2)
C1 C6 C10 122.0(2)
C2 C7 C9 113.0(2)
C2 C7 C8 109.4(2)
C9 C7 C8 111.8(2)
C2 C7 H7 107.5
C9 C7 H7 107.5
C8 C7 H7 107.5
C7 C8 H8A 109.5
C7 C8 H8B 109.5
H8A C8 H8B 109.5
C7 C8 H8C 109.5
H8A C8 H8C 109.5
H8B C8 H8C 109.5
C7 C9 H9A 109.5
C7 C9 H9B 109.5
H9A C9 H9B 109.5
C7 C9 H9C 109.5
H9A C9 H9C 109.5
H9B C9 H9C 109.5
C6 C10 C11 114.3(2)
C6 C10 C12 109.5(2)
C11 C10 C12 110.6(2)
C6 C10 H10 107.4
C11 C10 H10 107.4
C12 C10 H10 107.4
C10 C11 H11A 109.5
C10 C11 H11B 109.5
H11A C11 H11B 109.5
C10 C11 H11C 109.5
H11A C11 H11C 109.5
H11B C11 H11C 109.5
C10 C12 H12A 109.5
C10 C12 H12B 109.5
H12A C12 H12B 109.5
C10 C12 H12C 109.5
H12A C12 H12C 109.5
H12B C12 H12C 109.5
C14 C13 N1 106.48(17)
C14 C13 H13 126.8
N1 C13 H13 126.8
C13 C14 N2 108.09(18)
C13 C14 H14 126.0
N2 C14 H14 126.0
N2 C15 N1 107.10(15)
N2 C15 C28 128.10(16)
N1 C15 C28 124.62(16)
C21 C16 C17 123.6(2)
C21 C16 N2 118.8(2)
C17 C16 N2 117.5(2)
C18 C17 C16 116.1(3)
C18 C17 C22 120.8(3)
C16 C17 C22 123.0(2)
C19 C18 C17 121.7(3)
C19 C18 H18 119.1
C17 C18 H18 119.1
C20 C19 C18 120.6(3)
C20 C19 H19 119.7
C18 C19 H19 119.7
C19 C20 C21 121.6(3)
C19 C20 H20 119.2
C21 C20 H20 119.2
C16 C21 C20 116.3(3)
C16 C21 C25 123.4(2)
C20 C21 C25 120.3(3)
C17 C22 C24 114.1(3)
C17 C22 C23 110.7(2)
C24 C22 C23 110.0(3)
C17 C22 H22 107.3
C24 C22 H22 107.3
C23 C22 H22 107.3
C22 C23 H23A 109.5
C22 C23 H23B 109.5
H23A C23 H23B 109.5
C22 C23 H23C 109.5
H23A C23 H23C 109.5
H23B C23 H23C 109.5
C22 C24 H24A 109.5
C22 C24 H24B 109.5
H24A C24 H24B 109.5
C22 C24 H24C 109.5
H24A C24 H24C 109.5
H24B C24 H24C 109.5
C21 C25 C26 109.8(2)
C21 C25 C27 111.8(2)
C26 C25 C27 111.1(2)
C21 C25 H25 108.0
C26 C25 H25 108.0
C27 C25 H25 108.0
C25 C26 H26A 109.5
C25 C26 H26B 109.5
H26A C26 H26B 109.5
C25 C26 H26C 109.5
H26A C26 H26C 109.5
H26B C26 H26C 109.5
C25 C27 H27A 109.5
C25 C27 H27B 109.5
H27A C27 H27B 109.5
C25 C27 H27C 109.5
H27A C27 H27C 109.5
H27B C27 H27C 109.5
O1 C28 C29 129.21(17)
O1 C28 C15 114.46(16)
C29 C28 C15 116.30(16)
C28 C29 C30 126.46(17)
C28 C29 C33 125.11(17)
C30 C29 C33 108.36(17)
O2 C30 C29 128.65(19)
O2 C30 C31 124.66(18)
C29 C30 C31 106.68(17)
C32 C31 C30 111.66(18)
C32 C31 H31 124.2
C30 C31 H31 124.2
C31 C32 C34* 123.3(3)
C31 C32 C34 128.3(2)
C31 C32 C33 109.34(17)
C34* C32 C33 124.6(3)
C34 C32 C33 121.7(2)
C29 C33 C32 103.91(16)
C29 C33 H33A 111.0
C32 C33 H33A 111.0
C29 C33 H33B 111.0
C32 C33 H33B 111.0
H33A C33 H33B 109.0
C32 C34 C37 109.2(3)
C32 C34 C36 111.7(3)
C37 C34 C36 107.9(3)
C32 C34 C35 113.5(3)
C37 C34 C35 107.3(3)
C36 C34 C35 107.0(3)
C34 C35 H35A 109.5
C34 C35 H35B 109.5
H35A C35 H35B 109.5
C34 C35 H35C 109.5
H35A C35 H35C 109.5
H35B C35 H35C 109.5
C34 C36 H36A 109.5
C34 C36 H36B 109.5
H36A C36 H36B 109.5
C34 C36 H36C 109.5
H36A C36 H36C 109.5
H36B C36 H36C 109.5
C34 C37 H37A 109.5
C34 C37 H37B 109.5
H37A C37 H37B 109.5
C34 C37 H37C 109.5
H37A C37 H37C 109.5
H37B C37 H37C 109.5
C32 C34* C36* 113.7(5)
C32 C34* C37* 115.4(5)
C36* C34* C37* 108.4(6)
C32 C34* C35* 96.6(5)
C36* C34* C35* 111.0(6)
C37* C34* C35* 111.4(6)
C34* C35* H35D 109.5
C34* C35* H35E 109.5
H35D C35* H35E 109.5
C34* C35* H35F 109.5
H35D C35* H35F 109.5
H35E C35* H35F 109.5
C34* C36* H36D 109.5
C34* C36* H36E 109.5
H36D C36* H36E 109.5
C34* C36* H36F 109.5
H36D C36* H36F 109.5
H36E C36* H36F 109.5
C34* C37* H37D 109.5
C34* C37* H37E 109.5
H37D C37* H37E 109.5
C34* C37* H37F 109.5
H37D C37* H37F 109.5
H37E C37* H37F 109.5
C15 N1 C13 109.56(16)
C15 N1 C1 124.05(15)
C13 N1 C1 125.54(16)
C15 N2 C14 108.74(16)
C15 N2 C16 126.29(16)
C14 N2 C16 124.69(17)

loop_
_geom_bond_atom_site_label_1
_geom_bond_atom_site_label_2
_geom_bond_distance
C1 C2 1.389(3)
C1 C6 1.401(3)
C1 N1 1.455(2)
C2 C3 1.395(3)
C2 C7 1.506(3)
C3 C4 1.370(4)
C3 H3 0.9300
C4 C5 1.369(4)
C4 H4 0.9300
C5 C6 1.387(3)
C5 H5 0.9300
C6 C10 1.509(3)
C7 C9 1.531(3)
C7 C8 1.532(4)
C7 H7 0.9800
C8 H8A 0.9600
C8 H8B 0.9600
C8 H8C 0.9600
C9 H9A 0.9600
C9 H9B 0.9600
C9 H9C 0.9600
C10 C11 1.517(3)
C10 C12 1.531(4)
C10 H10 0.9800
C11 H11A 0.9600
C11 H11B 0.9600
C11 H11C 0.9600
C12 H12A 0.9600
C12 H12B 0.9600
C12 H12C 0.9600
C13 C14 1.337(3)
C13 N1 1.385(2)
C13 H13 0.9300
C14 N2 1.384(2)
C14 H14 0.9300
C15 N2 1.340(2)
C15 N1 1.344(2)
C15 C28 1.518(2)
C16 C21 1.396(3)
C16 C17 1.399(3)
C16 N2 1.459(3)
C17 C18 1.398(4)
C17 C22 1.510(4)
C18 C19 1.363(5)
C18 H18 0.9300
C19 C20 1.362(5)
C19 H19 0.9300
C20 C21 1.398(4)
C20 H20 0.9300
C21 C25 1.514(4)
C22 C24 1.522(4)
C22 C23 1.527(4)
C22 H22 0.9800
C23 H23A 0.9600
C23 H23B 0.9600
C23 H23C 0.9600
C24 H24A 0.9600
C24 H24B 0.9600
C24 H24C 0.9600
C25 C26 1.535(4)
C25 C27 1.535(4)
C25 H25 0.9800
C26 H26A 0.9600
C26 H26B 0.9600
C26 H26C 0.9600
C27 H27A 0.9600
C27 H27B 0.9600
C27 H27C 0.9600
C28 O1 1.263(2)
C28 C29 1.369(3)
C29 C30 1.443(3)
C29 C33 1.501(3)
C30 O2 1.247(2)
C30 C31 1.467(3)
C31 C32 1.339(3)
C31 H31 0.9300
C32 C34* 1.479(2)
C32 C34 1.4973(18)
C32 C33 1.521(3)
C33 H33A 0.9700
C33 H33B 0.9700
C34 C37 1.5391(19)
C34 C36 1.5394(19)
C34 C35 1.540(2)
C35 H35A 0.9600
C35 H35B 0.9600
C35 H35C 0.9600
C36 H36A 0.9600
C36 H36B 0.9600
C36 H36C 0.9600
C37 H37A 0.9600
C37 H37B 0.9600
C37 H37C 0.9600
C34* C36* 1.537(2)
C34* C37* 1.538(2)
C34* C35* 1.538(2)
C35* H35D 0.9600
C35* H35E 0.9600
C35* H35F 0.9600
C36* H36D 0.9600
C36* H36E 0.9600
C36* H36F 0.9600
C37* H37D 0.9600
C37* H37E 0.9600
C37* H37F 0.9600
